data_7130694
loop_
_publ_author_name
'Abe, Tsukasa'
'Horiuchi, Shinnosuke'
'Hiraoka, Shuichi'

_publ_section_title
;
 Kinetically controlled narcissistic self-sorting of Pd(ii)-linked
 self-assemblies from structurally similar tritopic ligands
;
_journal_name_full 'Chemical Communications'
_journal_paper_doi 10.1039/D2CC04496J
_journal_year 2022
_chemical_formula_sum 'C60 H78 F41 N12 P7 Pd3'
_chemical_formula_weight 2282.33
_space_group_crystal_system hexagonal
_space_group_IT_number 190
_space_group_name_Hall 'P -6c -2c'
_space_group_name_H-M_alt 'P -6 2 c'
_atom_sites_solution_hydrogens geom
_audit_creation_method SHELXL-2018/3
_audit_update_record
;
2022-07-22 deposited with the CCDC.	2022-08-30 downloaded from the CCDC.
;
_cell_angle_alpha 90
_cell_angle_beta 90
_cell_angle_gamma 120
_cell_formula_units_Z 2
_cell_length_a 16.6805(5)
_cell_length_b 16.6805(5)
_cell_length_c 24.1520(13)
_cell_measurement_reflns_used 4206
_cell_measurement_temperature 180(2)
_cell_measurement_theta_max 66.2650
_cell_measurement_theta_min 3.5480
_cell_volume 5819.7(4)
_computing_cell_refinement 'CrysAlisPro 1.171.41.121a (Rigaku OD, 2021)'
_computing_data_collection 'CrysAlisPro 1.171.41.121a (Rigaku OD, 2021)'
_computing_data_reduction 'CrysAlisPro 1.171.41.121a (Rigaku OD, 2021)'
_computing_molecular_graphics 'shelXle (Huebschle, 2014)'
_computing_publication_material 'enCIFer 1.7.3, CCDC, 2008'
_computing_structure_refinement 'SHELXL-2018/3 (Sheldrick, 2018)'
_computing_structure_solution 'SHELXT 2018/2 (Sheldrick, 2018)'
_diffrn_ambient_temperature 180(2)
_diffrn_detector_area_resol_mean 16.1685
_diffrn_measured_fraction_theta_full 1.000
_diffrn_measured_fraction_theta_max 0.989
_diffrn_measurement_device 'four-circle diffractometer'
_diffrn_measurement_device_type 'SuperNova, Single source at offset/far, Eos'
_diffrn_measurement_method '\w scans'
_diffrn_radiation_type CuK\a
_diffrn_radiation_wavelength 1.54184
_diffrn_reflns_av_R_equivalents 0.0509
_diffrn_reflns_av_unetI/netI 0.0448
_diffrn_reflns_Laue_measured_fraction_full 1.000
_diffrn_reflns_Laue_measured_fraction_max 0.989
_diffrn_reflns_limit_h_max 20
_diffrn_reflns_limit_h_min -19
_diffrn_reflns_limit_k_max 19
_diffrn_reflns_limit_k_min -19
_diffrn_reflns_limit_l_max 29
_diffrn_reflns_limit_l_min -28
_diffrn_reflns_number 13799
_diffrn_reflns_point_group_measured_fraction_full 0.981
_diffrn_reflns_point_group_measured_fraction_max 0.962
_diffrn_reflns_theta_full 67.684
_diffrn_reflns_theta_max 69.936
_diffrn_reflns_theta_min 3.059
_diffrn_source 'micro-focus sealed X-ray tube'
_diffrn_source_type 'SuperNova (Cu) X-ray Source'
_exptl_absorpt_coefficient_mu 5.523
_exptl_absorpt_correction_T_max 1.00000
_exptl_absorpt_correction_T_min 0.65063
_exptl_absorpt_correction_type multi-scan
_exptl_crystal_colour colorless
_exptl_crystal_density_diffrn 1.302
_exptl_crystal_description platelet
_exptl_crystal_F_000 2268
_exptl_crystal_size_max 0.200
_exptl_crystal_size_mid 0.200
_exptl_crystal_size_min 0.050
_refine_diff_density_max 1.139
_refine_diff_density_min -0.950
_refine_diff_density_rms 0.120
_refine_ls_extinction_method none
_refine_ls_goodness_of_fit_ref 1.036
_refine_ls_hydrogen_treatment constr
_refine_ls_matrix_type full
_refine_ls_number_parameters 235
_refine_ls_number_reflns 3643
_refine_ls_number_restraints 180
_refine_ls_restrained_S_all 1.109
_refine_ls_R_factor_all 0.1016
_refine_ls_R_factor_gt 0.0830
_refine_ls_shift/su_max 0.000
_refine_ls_shift/su_mean 0.000
_refine_ls_structure_factor_coef Fsqd
_refine_ls_weighting_details 'w=1/[\s^2^(Fo^2^)+(0.1826P)^2^+3.6478P] where P=(Fo^2^+2Fc^2^)/3'
_refine_ls_weighting_scheme calc
_refine_ls_wR_factor_gt 0.2268
_refine_ls_wR_factor_ref 0.2556
_reflns_Friedel_coverage 0.754
_reflns_Friedel_fraction_full 0.958
_reflns_Friedel_fraction_max 0.929
_reflns_number_gt 2815
_reflns_number_total 3643
_reflns_threshold_expression 'I > 2\s(I)'
_cod_data_source_file d2cc04496j2.cif
_cod_data_source_block exp_6_auto_sq
_cod_original_cell_volume 5819.7(5)
_cod_database_code 7130694
_shelx_shelxl_version_number 2018/3
_shelx_space_group_comment
;
The symmetry employed for this shelxl refinement is uniquely defined
by the following loop, which should always be used as a source of
symmetry information in preference to the above space-group names.
They are only intended as comments.
;

loop_
_space_group_symop_operation_xyz
'x, y, z'
'-y, x-y, z'
'-x+y, -x, z'
'x, y, -z+1/2'
'-y, x-y, -z+1/2'
'-x+y, -x, -z+1/2'
'y, x, -z'
'x-y, -y, -z'
'-x, -x+y, -z'
'y, x, z+1/2'
'x-y, -y, z+1/2'
'-x, -x+y, z+1/2'

loop_
_atom_site_label
_atom_site_type_symbol
_atom_site_fract_x
_atom_site_fract_y
_atom_site_fract_z
_atom_site_U_iso_or_equiv
_atom_site_adp_type
_atom_site_occupancy
_atom_site_site_symmetry_order
_atom_site_calc_flag
_atom_site_refinement_flags_posn
_atom_site_refinement_flags_adp
_atom_site_refinement_flags_occupancy
_atom_site_disorder_assembly
_atom_site_disorder_group
Pd1 Pd 0.61616(8) 0.93910(9) 0.250000 0.0564(5) Uani 1 2 d DS T P . .
N1A N 0.6657(6) 0.8862(6) 0.3087(4) 0.049(2) Uani 1 1 d D . . . .
C2A C 0.7575(7) 0.9329(7) 0.3194(5) 0.047(3) Uani 1 1 d . . . . .
H2A H 0.794398 0.991906 0.302780 0.057 Uiso 1 1 calc R U . . .
C3A C 0.7995(8) 0.8992(8) 0.3528(5) 0.049(3) Uani 1 1 d . . . . .
C4A C 0.7460(10) 0.8152(9) 0.3792(6) 0.062(3) Uani 1 1 d . . . . .
H4A H 0.773306 0.792325 0.404608 0.074 Uiso 1 1 calc R U . . .
C5A C 0.6513(10) 0.7647(10) 0.3680(7) 0.068(4) Uani 1 1 d . . . . .
H5A H 0.613650 0.704708 0.383254 0.081 Uiso 1 1 calc R U . . .
C6A C 0.6125(9) 0.8057(9) 0.3327(8) 0.069(4) Uani 1 1 d . . . . .
H6A H 0.547531 0.774448 0.326645 0.083 Uiso 1 1 calc R U . . .
C7A C 0.9035(8) 0.9515(8) 0.3585(5) 0.042(2) Uani 1 1 d . . . . .
C8A C 0.9518(9) 0.9049(9) 0.3584(5) 0.050(3) Uani 1 1 d . . . . .
H8A H 0.918792 0.839118 0.358204 0.060 Uiso 1 1 calc R U . . .
N1B N 0.5690(12) 0.9966(13) 0.3060(7) 0.075(4) Uani 0.5 1 d D U P A -1
C1BA C 0.6386(17) 1.064(2) 0.3458(13) 0.065(5) Uani 0.5 1 d D U P A -1
H1BA H 0.695850 1.105652 0.325947 0.078 Uiso 0.5 1 calc R U P A -1
H1BB H 0.613964 1.100501 0.363105 0.078 Uiso 0.5 1 calc R U P A -1
H1BC H 0.651591 1.030587 0.374457 0.078 Uiso 0.5 1 calc R U P A -1
C1BB C 0.4806(19) 0.931(2) 0.3315(16) 0.080(6) Uani 0.5 1 d D U P A -1
H1BD H 0.487521 0.884398 0.352237 0.096 Uiso 0.5 1 calc R U P A -1
H1BE H 0.461204 0.964213 0.356657 0.096 Uiso 0.5 1 calc R U P A -1
H1BF H 0.433739 0.900546 0.302516 0.096 Uiso 0.5 1 calc R U P A -1
C2BA C 0.560(2) 1.0674(16) 0.2745(8) 0.083(4) Uani 0.5 1 d D U P A -1
H2BA H 0.524228 1.088876 0.296404 0.100 Uiso 0.5 1 calc R U P A -1
H2BB H 0.622267 1.121240 0.267468 0.100 Uiso 0.5 1 calc R U P A -1
C3BA C 0.5140(18) 1.029(2) 0.2227(7) 0.087(4) Uani 0.5 1 d D U P A -1
H3BA H 0.510173 1.078063 0.201387 0.105 Uiso 0.5 1 calc R U P A -1
H3BB H 0.450092 0.978784 0.230027 0.105 Uiso 0.5 1 calc R U P A -1
N4B N 0.5682(15) 0.9899(15) 0.1866(8) 0.090(5) Uani 0.5 1 d D U P A -1
C4BA C 0.503(2) 0.9047(19) 0.1449(11) 0.098(7) Uani 0.5 1 d D U P A -1
H4BA H 0.541904 0.885421 0.124822 0.118 Uiso 0.5 1 calc R U P A -1
H4BB H 0.456409 0.852468 0.166413 0.118 Uiso 0.5 1 calc R U P A -1
H4BC H 0.472746 0.925211 0.118393 0.118 Uiso 0.5 1 calc R U P A -1
C4BB C 0.6650(16) 1.072(2) 0.1567(12) 0.089(8) Uani 0.5 1 d D U P A -1
H4BD H 0.693874 1.042674 0.135621 0.107 Uiso 0.5 1 calc R U P A -1
H4BE H 0.649980 1.108626 0.131631 0.107 Uiso 0.5 1 calc R U P A -1
H4BF H 0.708053 1.112154 0.185238 0.107 Uiso 0.5 1 calc R U P A -1
P1 P 0.8931(4) 1.2204(4) 0.250000 0.0747(16) Uani 1 2 d S TU P . .
F1 F 0.8894(8) 1.2145(10) 0.3174(5) 0.118(4) Uani 1 1 d . U . . .
F2 F 0.8007(9) 1.1197(8) 0.250000 0.079(3) Uani 1 2 d S TU P . .
F3 F 0.9545(11) 1.1728(11) 0.250000 0.091(4) Uani 1 2 d S TU P . .
F4 F 0.9848(12) 1.3189(11) 0.250000 0.134(6) Uani 1 2 d S TU P . .
F5 F 0.8266(10) 1.2613(9) 0.250000 0.112(5) Uani 1 2 d S TU P . .
P2 P 0.5728(14) 0.5728(14) 0.500000 0.301(11) Uani 1 2 d DS TU P . .
F7 F 0.6302(17) 0.5241(18) 0.5325(12) 0.311(11) Uani 1 1 d D U . . .
F8 F 0.5483(19) 0.6075(17) 0.5612(8) 0.311(11) Uani 1 1 d D U . . .
F9 F 0.6709(14) 0.6709(14) 0.500000 0.325(15) Uani 1 2 d DS TU P . .
F10 F 0.4801(14) 0.4801(14) 0.500000 0.310(15) Uani 1 2 d DS TU P . .
P3 P 0.333333 0.666667 0.250000 0.066(2) Uani 1 6 d S TU P . .
F11 F 0.4235(16) 0.741(2) 0.250000 0.210(13) Uani 1 2 d S TU P . .
F12 F 0.333333 0.666667 0.3114(11) 0.142(8) Uani 1 3 d S TU P . .

loop_
_atom_site_aniso_label
_atom_site_aniso_U_11
_atom_site_aniso_U_22
_atom_site_aniso_U_33
_atom_site_aniso_U_23
_atom_site_aniso_U_13
_atom_site_aniso_U_12
Pd1 0.0294(6) 0.0501(8) 0.0923(9) 0.000 0.000 0.0219(6)
N1A 0.029(5) 0.044(5) 0.071(6) 0.003(4) 0.008(4) 0.016(4)
C2A 0.025(5) 0.032(5) 0.079(8) 0.003(5) 0.007(5) 0.010(4)
C3A 0.040(6) 0.030(5) 0.075(7) -0.004(5) 0.000(6) 0.017(5)
C4A 0.064(8) 0.049(7) 0.076(8) 0.023(6) 0.022(7) 0.032(6)
C5A 0.051(8) 0.046(7) 0.096(10) 0.018(7) 0.009(7) 0.017(6)
C6A 0.026(6) 0.044(7) 0.125(13) 0.007(7) 0.006(7) 0.008(5)
C7A 0.032(6) 0.038(5) 0.052(6) 0.003(4) 0.001(5) 0.015(5)
C8A 0.057(7) 0.039(6) 0.053(6) 0.008(5) 0.011(5) 0.024(6)
N1B 0.048(7) 0.082(9) 0.114(9) -0.007(9) 0.003(8) 0.048(6)
C1BA 0.036(9) 0.081(12) 0.100(11) -0.008(11) 0.017(8) 0.045(8)
C1BB 0.054(9) 0.074(12) 0.124(14) -0.015(10) 0.015(10) 0.041(8)
C2BA 0.055(7) 0.087(9) 0.123(9) -0.002(9) 0.001(7) 0.048(7)
C3BA 0.061(8) 0.091(9) 0.122(9) 0.007(9) 0.002(8) 0.048(7)
N4B 0.068(9) 0.094(9) 0.116(9) 0.006(10) 0.005(9) 0.048(8)
C4BA 0.078(13) 0.107(14) 0.115(14) -0.001(12) -0.003(12) 0.050(10)
C4BB 0.074(13) 0.101(14) 0.102(13) 0.014(13) 0.005(11) 0.051(10)
P1 0.049(3) 0.043(3) 0.133(5) 0.000 0.000 0.024(2)
F1 0.083(7) 0.154(10) 0.113(7) -0.065(6) -0.022(5) 0.055(7)
F2 0.092(7) 0.042(5) 0.081(7) 0.000 0.000 0.017(5)
F3 0.101(8) 0.101(9) 0.112(9) 0.000 0.000 0.080(7)
F4 0.071(8) 0.060(7) 0.241(18) 0.000 0.000 0.010(6)
F5 0.086(8) 0.053(7) 0.218(14) 0.000 0.000 0.051(7)
P2 0.347(16) 0.347(16) 0.160(9) 0.050(7) -0.050(7) 0.139(16)
F7 0.35(2) 0.35(2) 0.188(17) 0.019(17) -0.070(16) 0.136(19)
F8 0.36(2) 0.37(2) 0.159(12) 0.060(13) -0.042(14) 0.156(19)
F9 0.358(18) 0.358(18) 0.19(2) 0.042(12) -0.042(12) 0.13(2)
F10 0.344(18) 0.344(18) 0.20(2) 0.057(11) -0.057(11) 0.14(2)
P3 0.047(3) 0.047(3) 0.103(7) 0.000 0.000 0.0236(15)
F11 0.095(13) 0.191(19) 0.202(15) 0.000 0.000 -0.036(14)
F12 0.155(12) 0.155(12) 0.117(11) 0.000 0.000 0.077(6)

loop_
_atom_type_symbol
_atom_type_description
_atom_type_scat_dispersion_real
_atom_type_scat_dispersion_imag
_atom_type_scat_source
C C 0.0181 0.0091 'International Tables Vol C Tables 4.2.6.8 and 6.1.1.4'
H H 0.0000 0.0000 'International Tables Vol C Tables 4.2.6.8 and 6.1.1.4'
N N 0.0311 0.0180 'International Tables Vol C Tables 4.2.6.8 and 6.1.1.4'
Pd Pd 0.1215 3.9337 'International Tables Vol C Tables 4.2.6.8 and 6.1.1.4'
P P 0.2955 0.4335 'International Tables Vol C Tables 4.2.6.8 and 6.1.1.4'
F F 0.0727 0.0534 'International Tables Vol C Tables 4.2.6.8 and 6.1.1.4'

loop_
_geom_angle_atom_site_label_1
_geom_angle_atom_site_label_2
_geom_angle_atom_site_label_3
_geom_angle
_geom_angle_site_symmetry_1
_geom_angle_site_symmetry_3
_geom_angle_publ_flag
N1B Pd1 N1B 83.6(8) . 4 ?
N1B Pd1 N1A 94.4(5) . . ?
N1B Pd1 N1A 177.5(5) 4 . ?
N1B Pd1 N1A 177.5(5) . 4 ?
N1B Pd1 N1A 94.4(5) 4 4 ?
N1A Pd1 N1A 87.5(5) . 4 ?
N1B Pd1 N4B 88.8(6) . . ?
N1B Pd1 N4B 5.4(8) 4 . ?
N1A Pd1 N4B 176.8(6) . . ?
N1A Pd1 N4B 89.3(7) 4 . ?
C6A N1A C2A 119.7(11) . . ?
C6A N1A Pd1 122.2(9) . . ?
C2A N1A Pd1 118.0(8) . . ?
N1A C2A C3A 123.0(11) . . ?
N1A C2A H2A 118.5 . . ?
C3A C2A H2A 118.5 . . ?
C2A C3A C4A 119.1(12) . . ?
C2A C3A C7A 119.8(10) . . ?
C4A C3A C7A 121.0(11) . . ?
C3A C4A C5A 118.9(13) . . ?
C3A C4A H4A 120.5 . . ?
C5A C4A H4A 120.5 . . ?
C4A C5A C6A 118.2(12) . . ?
C4A C5A H5A 120.9 . . ?
C6A C5A H5A 120.9 . . ?
N1A C6A C5A 120.9(12) . . ?
N1A C6A H6A 119.6 . . ?
C5A C6A H6A 119.6 . . ?
C8A C7A C8A 118.6(13) . 3_675 ?
C8A C7A C3A 120.3(11) . . ?
C8A C7A C3A 120.8(10) 3_675 . ?
C7A C8A C7A 121.4(13) . 2_765 ?
C7A C8A H8A 119.3 . . ?
C7A C8A H8A 119.3 2_765 . ?
C1BB N1B C2BA 110(2) . . ?
C1BB N1B C1BA 114(2) . . ?
C2BA N1B C1BA 95(2) . . ?
C1BB N1B Pd1 114.3(16) . . ?
C2BA N1B Pd1 104.6(10) . . ?
C1BA N1B Pd1 116.5(14) . . ?
N1B C1BA H1BA 109.5 . . ?
N1B C1BA H1BB 109.5 . . ?
H1BA C1BA H1BB 109.5 . . ?
N1B C1BA H1BC 109.5 . . ?
H1BA C1BA H1BC 109.5 . . ?
H1BB C1BA H1BC 109.5 . . ?
N1B C1BB H1BD 109.5 . . ?
N1B C1BB H1BE 109.5 . . ?
H1BD C1BB H1BE 109.5 . . ?
N1B C1BB H1BF 109.5 . . ?
H1BD C1BB H1BF 109.5 . . ?
H1BE C1BB H1BF 109.5 . . ?
C3BA C2BA N1B 110.0(14) . . ?
C3BA C2BA H2BA 109.7 . . ?
N1B C2BA H2BA 109.7 . . ?
C3BA C2BA H2BB 109.7 . . ?
N1B C2BA H2BB 109.7 . . ?
H2BA C2BA H2BB 108.2 . . ?
C2BA C3BA N4B 111.4(13) . . ?
C2BA C3BA H3BA 109.4 . . ?
N4B C3BA H3BA 109.4 . . ?
C2BA C3BA H3BB 109.4 . . ?
N4B C3BA H3BB 109.4 . . ?
H3BA C3BA H3BB 108.0 . . ?
C3BA N4B C4BA 115.2(15) . . ?
C3BA N4B C4BB 114.2(15) . . ?
C4BA N4B C4BB 113.1(14) . . ?
C3BA N4B Pd1 100.1(10) . . ?
C4BA N4B Pd1 108.6(16) . . ?
C4BB N4B Pd1 103.8(15) . . ?
N4B C4BA H4BA 109.5 . . ?
N4B C4BA H4BB 109.5 . . ?
H4BA C4BA H4BB 109.5 . . ?
N4B C4BA H4BC 109.5 . . ?
H4BA C4BA H4BC 109.5 . . ?
H4BB C4BA H4BC 109.5 . . ?
N4B C4BB H4BD 109.5 . . ?
N4B C4BB H4BE 109.5 . . ?
H4BD C4BB H4BE 109.5 . . ?
N4B C4BB H4BF 109.5 . . ?
H4BD C4BB H4BF 109.5 . . ?
H4BE C4BB H4BF 109.5 . . ?
F5 P1 F3 176.4(10) . . ?
F5 P1 F4 94.4(10) . . ?
F3 P1 F4 89.3(10) . . ?
F5 P1 F2 86.5(8) . . ?
F3 P1 F2 89.9(8) . . ?
F4 P1 F2 179.2(10) . . ?
F5 P1 F1 90.7(5) . . ?
F3 P1 F1 89.1(5) . . ?
F4 P1 F1 92.9(5) . . ?
F2 P1 F1 87.1(5) . . ?
F5 P1 F1 90.7(5) . 4 ?
F3 P1 F1 89.1(5) . 4 ?
F4 P1 F1 92.9(5) . 4 ?
F2 P1 F1 87.1(5) . 4 ?
F1 P1 F1 173.9(11) . 4 ?
F10 P2 F9 180.0(15) . . ?
F10 P2 F8 92.9(10) . 7_556 ?
F9 P2 F8 87.1(10) . 7_556 ?
F10 P2 F8 92.9(10) . . ?
F9 P2 F8 87.1(10) . . ?
F8 P2 F8 174(2) 7_556 . ?
F10 P2 F7 92.4(10) . . ?
F9 P2 F7 87.6(10) . . ?
F8 P2 F7 87.0(14) 7_556 . ?
F8 P2 F7 92.8(14) . . ?
F10 P2 F7 92.4(10) . 7_556 ?
F9 P2 F7 87.6(10) . 7_556 ?
F8 P2 F7 92.8(14) 7_556 7_556 ?
F8 P2 F7 87.0(14) . 7_556 ?
F7 P2 F7 175(2) . 7_556 ?
F11 P3 F11 120.002(6) 3_565 . ?
F11 P3 F11 120.00(2) 3_565 2_665 ?
F11 P3 F11 119.999(8) . 2_665 ?
F11 P3 F12 90.000(2) 3_565 . ?
F11 P3 F12 90.000(4) . . ?
F11 P3 F12 90.000(2) 2_665 . ?
F11 P3 F12 89.997(2) 3_565 4 ?
F11 P3 F12 90.000(4) . 4 ?
F11 P3 F12 90.003(2) 2_665 4 ?
F12 P3 F12 180.0 . 4 ?

loop_
_geom_bond_atom_site_label_1
_geom_bond_atom_site_label_2
_geom_bond_distance
_geom_bond_site_symmetry_2
_geom_bond_publ_flag
Pd1 N1B 2.030(17) . ?
Pd1 N1B 2.030(17) 4 ?
Pd1 N1A 2.049(10) . ?
Pd1 N1A 2.049(10) 4 ?
Pd1 N4B 2.09(2) . ?
N1A C6A 1.318(17) . ?
N1A C2A 1.351(14) . ?
C2A C3A 1.361(17) . ?
C2A H2A 0.9500 . ?
C3A C4A 1.385(17) . ?
C3A C7A 1.509(16) . ?
C4A C5A 1.40(2) . ?
C4A H4A 0.9500 . ?
C5A C6A 1.43(2) . ?
C5A H5A 0.9500 . ?
C6A H6A 0.9500 . ?
C7A C8A 1.371(17) . ?
C7A C8A 1.397(16) 3_675 ?
C8A H8A 0.9500 . ?
N1B C1BB 1.46(2) . ?
N1B C2BA 1.474(13) . ?
N1B C1BA 1.49(2) . ?
C1BA H1BA 0.9800 . ?
C1BA H1BB 0.9800 . ?
C1BA H1BC 0.9800 . ?
C1BB H1BD 0.9800 . ?
C1BB H1BE 0.9800 . ?
C1BB H1BF 0.9800 . ?
C2BA C3BA 1.44(2) . ?
C2BA H2BA 0.9900 . ?
C2BA H2BB 0.9900 . ?
C3BA N4B 1.61(3) . ?
C3BA H3BA 0.9900 . ?
C3BA H3BB 0.9900 . ?
N4B C4BA 1.63(2) . ?
N4B C4BB 1.67(2) . ?
C4BA H4BA 0.9800 . ?
C4BA H4BB 0.9800 . ?
C4BA H4BC 0.9800 . ?
C4BB H4BD 0.9800 . ?
C4BB H4BE 0.9800 . ?
C4BB H4BF 0.9800 . ?
P1 F5 1.566(14) . ?
P1 F3 1.580(12) . ?
P1 F4 1.589(16) . ?
P1 F2 1.615(13) . ?
P1 F1 1.631(13) . ?
P1 F1 1.631(13) 4 ?
P2 F10 1.55(2) . ?
P2 F9 1.64(2) . ?
P2 F8 1.71(2) 7_556 ?
P2 F8 1.71(2) . ?
P2 F7 1.72(2) . ?
P2 F7 1.72(2) 7_556 ?
P3 F11 1.39(2) 3_565 ?
P3 F11 1.39(2) . ?
P3 F11 1.39(2) 2_665 ?
P3 F12 1.48(3) . ?
P3 F12 1.48(3) 4 ?

loop_
_geom_torsion_atom_site_label_1
_geom_torsion_atom_site_label_2
_geom_torsion_atom_site_label_3
_geom_torsion_atom_site_label_4
_geom_torsion
_geom_torsion_site_symmetry_1
_geom_torsion_site_symmetry_2
_geom_torsion_site_symmetry_3
_geom_torsion_site_symmetry_4
_geom_torsion_publ_flag
C6A N1A C2A C3A 2.4(19) . . . . ?
Pd1 N1A C2A C3A -172.5(9) . . . . ?
N1A C2A C3A C4A -2.9(19) . . . . ?
N1A C2A C3A C7A 174.4(11) . . . . ?
C2A C3A C4A C5A 4(2) . . . . ?
C7A C3A C4A C5A -173.1(12) . . . . ?
C3A C4A C5A C6A -5(2) . . . . ?
C2A N1A C6A C5A -3(2) . . . . ?
Pd1 N1A C6A C5A 171.5(12) . . . . ?
C4A C5A C6A N1A 4(3) . . . . ?
C2A C3A C7A C8A -137.4(12) . . . . ?
C4A C3A C7A C8A 39.8(19) . . . . ?
C2A C3A C7A C8A 36.1(17) . . . 3_675 ?
C4A C3A C7A C8A -146.8(12) . . . 3_675 ?
C8A C7A C8A C7A 0(2) 3_675 . . 2_765 ?
C3A C7A C8A C7A 174.1(8) . . . 2_765 ?
C1BB N1B C2BA C3BA -77(2) . . . . ?
C1BA N1B C2BA C3BA 165(2) . . . . ?
Pd1 N1B C2BA C3BA 47(2) . . . . ?
N1B C2BA C3BA N4B -57(2) . . . . ?
C2BA C3BA N4B C4BA 151(2) . . . . ?
C2BA C3BA N4B C4BB -75(2) . . . . ?
C2BA C3BA N4B Pd1 35.1(19) . . . . ?
